data_7129856
loop_
_publ_author_name
'Lindl, Felix Dr.'
'Fantuzzi, Felipe'
'Mail\"ander, Lisa'
'H\"orl, Christian'
'B\'elanger-Chabot, Guillaume'
'Braunschweig, Holger'

_publ_section_title
;
 Azidoborolate anions and azidoborole adducts: isolable forms of an
 unstable borole azide
;
_journal_name_full 'Chemical Communications'
_journal_paper_doi 10.1039/D2CC00543C
_journal_year 2022
_chemical_formula_sum 'C33 H25 B Cl0.03 N3.92'
_chemical_formula_weight 488.20
_chemical_name_common '1-azido-2,3,4,5-tetraphenylborole pyridine adduct'
_space_group_crystal_system triclinic
_space_group_IT_number 2
_space_group_name_Hall '-P 1'
_space_group_name_H-M_alt 'P -1'
_atom_sites_solution_hydrogens geom
_atom_sites_solution_primary dual
_atom_sites_solution_secondary difmap
_audit_creation_method SHELXL-2018/3
_audit_update_record
;
2022-01-20 deposited with the CCDC.	2022-03-14 downloaded from the CCDC.
;
_cell_angle_alpha 76.623(3)
_cell_angle_beta 78.356(3)
_cell_angle_gamma 64.759(4)
_cell_formula_units_Z 2
_cell_length_a 10.1028(4)
_cell_length_b 10.3516(4)
_cell_length_c 14.1317(3)
_cell_measurement_reflns_used 12460
_cell_measurement_temperature 100(2)
_cell_measurement_theta_max 76.9940
_cell_measurement_theta_min 3.2700
_cell_volume 1291.55(9)
_computing_structure_refinement 'SHELXL-2018/3 (Sheldrick, 2018)'
_computing_structure_solution 'SHELXT 2014/5 (Sheldrick, 2014)'
_diffrn_ambient_temperature 100(2)
_diffrn_measured_fraction_theta_full 1.000
_diffrn_measured_fraction_theta_max 0.984
_diffrn_measurement_device_type 'XtaLAB Synergy, Dualflex, HyPix'
_diffrn_radiation_type CuK\a
_diffrn_radiation_wavelength 1.54184
_diffrn_reflns_av_R_equivalents 0.0421
_diffrn_reflns_av_unetI/netI 0.0325
_diffrn_reflns_Laue_measured_fraction_full 1.000
_diffrn_reflns_Laue_measured_fraction_max 0.984
_diffrn_reflns_limit_h_max 12
_diffrn_reflns_limit_h_min -12
_diffrn_reflns_limit_k_max 13
_diffrn_reflns_limit_k_min -13
_diffrn_reflns_limit_l_max 17
_diffrn_reflns_limit_l_min -14
_diffrn_reflns_number 26748
_diffrn_reflns_point_group_measured_fraction_full 1.000
_diffrn_reflns_point_group_measured_fraction_max 0.984
_diffrn_reflns_theta_full 67.684
_diffrn_reflns_theta_max 77.508
_diffrn_reflns_theta_min 3.237
_diffrn_source 'micro-focus sealed X-ray tube'
_exptl_absorpt_coefficient_mu 0.600
_exptl_absorpt_correction_T_max 1.000
_exptl_absorpt_correction_T_min 0.620
_exptl_absorpt_correction_type gaussian
_exptl_absorpt_process_details
;
CrysAlisPro 1.171.40.57a (Rigaku Oxford Diffraction, 2019)
Numerical absorption correction based on gaussian integration over
			a multifaceted crystal model
Empirical absorption correction using spherical harmonics,
 implemented in SCALE3 ABSPACK scaling algorithm.
;
_exptl_crystal_colour 'pale yellow'
_exptl_crystal_density_diffrn 1.255
_exptl_crystal_description prism
_exptl_crystal_F_000 512
_exptl_crystal_size_max 0.315
_exptl_crystal_size_mid 0.239
_exptl_crystal_size_min 0.181
_refine_diff_density_max 0.256
_refine_diff_density_min -0.211
_refine_diff_density_rms 0.044
_refine_ls_extinction_method none
_refine_ls_goodness_of_fit_ref 1.072
_refine_ls_hydrogen_treatment constr
_refine_ls_matrix_type full
_refine_ls_number_parameters 347
_refine_ls_number_reflns 5395
_refine_ls_number_restraints 0
_refine_ls_restrained_S_all 1.072
_refine_ls_R_factor_all 0.0461
_refine_ls_R_factor_gt 0.0421
_refine_ls_shift/su_max 0.000
_refine_ls_shift/su_mean 0.000
_refine_ls_structure_factor_coef Fsqd
_refine_ls_weighting_details 'w=1/[\s^2^(Fo^2^)+(0.0622P)^2^+0.2822P] where P=(Fo^2^+2Fc^2^)/3'
_refine_ls_weighting_scheme calc
_refine_ls_wR_factor_gt 0.1129
_refine_ls_wR_factor_ref 0.1164
_reflns_Friedel_coverage 0.000
_reflns_number_gt 4822
_reflns_number_total 5395
_reflns_threshold_expression 'I > 2\s(I)'
_cod_data_source_file d2cc00543c2.cif
_cod_data_source_block 3b
_cod_database_code 7129856
_shelx_shelxl_version_number 2018/3
_shelx_space_group_comment
;
The symmetry employed for this shelxl refinement is uniquely defined
by the following loop, which should always be used as a source of
symmetry information in preference to the above space-group names.
They are only intended as comments.
;
_oxdiff_exptl_absorpt_empirical_full_min 0.788
_oxdiff_exptl_absorpt_empirical_full_max 1.210
_oxdiff_exptl_absorpt_empirical_details
;
Empirical correction (ABSPACK) includes:
- Absorption correction using spherical harmonics
- Frame scaling
;

loop_
_space_group_symop_operation_xyz
'x, y, z'
'-x, -y, -z'

loop_
_atom_site_label
_atom_site_type_symbol
_atom_site_fract_x
_atom_site_fract_y
_atom_site_fract_z
_atom_site_U_iso_or_equiv
_atom_site_adp_type
_atom_site_occupancy
_atom_site_site_symmetry_order
_atom_site_calc_flag
_atom_site_refinement_flags_posn
_atom_site_refinement_flags_adp
_atom_site_refinement_flags_occupancy
_atom_site_disorder_assembly
_atom_site_disorder_group
N1 N 0.5861(2) 0.6065(2) 0.06681(15) 0.0288(4) Uani 0.972(2) 1 d . . P A 1
N2 N 0.71108(12) 0.59906(11) 0.06065(7) 0.0281(3) Uani 0.972(2) 1 d . . P A 1
N3 N 0.82880(13) 0.59182(13) 0.05190(8) 0.0375(3) Uani 0.972(2) 1 d . . P A 1
Cl1 Cl 0.601(3) 0.618(3) 0.0428(15) 0.0288(4) Uani 0.028(2) 1 d . . P A 2
C1 C 0.61031(13) 0.44889(12) 0.24000(8) 0.0260(2) Uani 1 1 d . . . . .
C4 C 0.50123(13) 0.71780(12) 0.23217(8) 0.0252(2) Uani 1 1 d . . . . .
C3 C 0.58851(12) 0.64884(12) 0.30535(8) 0.0247(2) Uani 1 1 d . . . . .
C2 C 0.65720(12) 0.48726(12) 0.30860(8) 0.0251(2) Uani 1 1 d . . . . .
B1 B 0.50979(15) 0.59616(14) 0.17455(9) 0.0263(3) Uani 1 1 d . . . . .
C1_1 C 0.67265(13) 0.30599(12) 0.20819(8) 0.0268(2) Uani 1 1 d . . . . .
C2_1 C 0.58087(14) 0.25450(13) 0.18036(8) 0.0288(2) Uani 1 1 d . . . . .
H2_1 H 0.477164 0.307745 0.188056 0.035 Uiso 1 1 calc R U . . .
C3_1 C 0.63910(15) 0.12663(13) 0.14163(9) 0.0324(3) Uani 1 1 d . . . . .
H3_1 H 0.575176 0.092750 0.123859 0.039 Uiso 1 1 calc R U . . .
C4_1 C 0.78996(16) 0.04892(14) 0.12902(9) 0.0354(3) Uani 1 1 d . . . . .
H4_1 H 0.829785 -0.037432 0.101544 0.042 Uiso 1 1 calc R U . . .
C5_1 C 0.88335(15) 0.09734(14) 0.15663(10) 0.0358(3) Uani 1 1 d . . . . .
H5_1 H 0.986933 0.043448 0.148753 0.043 Uiso 1 1 calc R U . . .
C6_1 C 0.82508(14) 0.22438(14) 0.19566(9) 0.0318(3) Uani 1 1 d . . . . .
H6_1 H 0.889661 0.256683 0.214252 0.038 Uiso 1 1 calc R U . . .
C1_2 C 0.76546(13) 0.38989(12) 0.37772(8) 0.0254(2) Uani 1 1 d . . . . .
C2_2 C 0.75741(13) 0.26053(13) 0.42964(9) 0.0292(2) Uani 1 1 d . . . . .
H2_2 H 0.684205 0.232719 0.418660 0.035 Uiso 1 1 calc R U . . .
C3_2 C 0.85511(14) 0.17225(14) 0.49705(9) 0.0343(3) Uani 1 1 d . . . . .
H3_2 H 0.847829 0.084927 0.532069 0.041 Uiso 1 1 calc R U . . .
C4_2 C 0.96304(15) 0.21035(15) 0.51367(9) 0.0354(3) Uani 1 1 d . . . . .
H4_2 H 1.028530 0.150440 0.560789 0.042 Uiso 1 1 calc R U . . .
C5_2 C 0.97507(14) 0.33663(14) 0.46110(9) 0.0330(3) Uani 1 1 d . . . . .
H5_2 H 1.050284 0.362415 0.471108 0.040 Uiso 1 1 calc R U . . .
C6_2 C 0.87694(13) 0.42532(13) 0.39380(9) 0.0286(2) Uani 1 1 d . . . . .
H6_2 H 0.885871 0.511612 0.358093 0.034 Uiso 1 1 calc R U . . .
C1_3 C 0.61858(12) 0.72010(12) 0.37359(8) 0.0259(2) Uani 1 1 d . . . . .
C2_3 C 0.59789(13) 0.68061(13) 0.47510(8) 0.0287(2) Uani 1 1 d . . . . .
H2_3 H 0.568798 0.602398 0.502204 0.034 Uiso 1 1 calc R U . . .
C3_3 C 0.61961(14) 0.75506(15) 0.53678(9) 0.0337(3) Uani 1 1 d . . . . .
H3_3 H 0.604146 0.728402 0.605798 0.040 Uiso 1 1 calc R U . . .
C4_3 C 0.66386(14) 0.86828(14) 0.49761(10) 0.0359(3) Uani 1 1 d . . . . .
H4_3 H 0.677162 0.920005 0.539843 0.043 Uiso 1 1 calc R U . . .
C5_3 C 0.68870(14) 0.90599(14) 0.39682(10) 0.0335(3) Uani 1 1 d . . . . .
H5_3 H 0.720936 0.982175 0.369993 0.040 Uiso 1 1 calc R U . . .
C6_3 C 0.66630(13) 0.83205(13) 0.33533(9) 0.0288(2) Uani 1 1 d . . . . .
H6_3 H 0.683665 0.857938 0.266374 0.035 Uiso 1 1 calc R U . . .
C1_4 C 0.40765(12) 0.87306(12) 0.20908(8) 0.0254(2) Uani 1 1 d . . . . .
C2_4 C 0.33585(14) 0.96228(14) 0.28064(8) 0.0304(3) Uani 1 1 d . . . . .
H2_4 H 0.349747 0.922675 0.347369 0.037 Uiso 1 1 calc R U . . .
C3_4 C 0.24501(14) 1.10706(14) 0.25614(9) 0.0340(3) Uani 1 1 d . . . . .
H3_4 H 0.197257 1.165055 0.306062 0.041 Uiso 1 1 calc R U . . .
C4_4 C 0.22340(14) 1.16784(13) 0.15900(9) 0.0320(3) Uani 1 1 d . . . . .
H4_4 H 0.162395 1.267385 0.142128 0.038 Uiso 1 1 calc R U . . .
C5_4 C 0.29205(14) 1.08131(14) 0.08695(9) 0.0315(3) Uani 1 1 d . . . . .
H5_4 H 0.277781 1.121757 0.020361 0.038 Uiso 1 1 calc R U . . .
C6_4 C 0.38140(14) 0.93606(13) 0.11171(8) 0.0292(2) Uani 1 1 d . . . . .
H6_4 H 0.425836 0.877865 0.061683 0.035 Uiso 1 1 calc R U . . .
C1_5 C 0.29263(13) 0.63126(13) 0.08564(8) 0.0281(2) Uani 1 1 d . . . . .
H1_5 H 0.352979 0.635112 0.024961 0.034 Uiso 1 1 calc R U . . .
N1_5 N 0.34779(11) 0.61126(10) 0.16933(7) 0.0261(2) Uani 1 1 d . . . . .
C2_5 C 0.14945(15) 0.64638(14) 0.08614(9) 0.0333(3) Uani 1 1 d . . . . .
H2_5 H 0.112225 0.659770 0.026417 0.040 Uiso 1 1 calc R U . . .
C3_5 C 0.06144(15) 0.64178(15) 0.17428(10) 0.0369(3) Uani 1 1 d . . . . .
H3_5 H -0.036720 0.651093 0.176173 0.044 Uiso 1 1 calc R U . . .
C4_5 C 0.11909(16) 0.62325(17) 0.26032(10) 0.0403(3) Uani 1 1 d . . . . .
H4_5 H 0.060194 0.621041 0.321770 0.048 Uiso 1 1 calc R U . . .
C5_5 C 0.26146(15) 0.60826(15) 0.25552(9) 0.0339(3) Uani 1 1 d . . . . .
H5_5 H 0.300563 0.595402 0.314392 0.041 Uiso 1 1 calc R U . . .

loop_
_atom_site_aniso_label
_atom_site_aniso_U_11
_atom_site_aniso_U_22
_atom_site_aniso_U_33
_atom_site_aniso_U_23
_atom_site_aniso_U_13
_atom_site_aniso_U_12
N1 0.0322(8) 0.0325(7) 0.0248(9) -0.0075(7) -0.0015(7) -0.0152(5)
N2 0.0331(6) 0.0289(5) 0.0229(5) -0.0059(4) 0.0001(4) -0.0136(4)
N3 0.0343(6) 0.0444(7) 0.0355(6) -0.0058(5) -0.0008(4) -0.0189(5)
Cl1 0.0322(8) 0.0325(7) 0.0248(9) -0.0075(7) -0.0015(7) -0.0152(5)
C1 0.0292(6) 0.0292(6) 0.0232(5) -0.0068(4) 0.0006(4) -0.0153(5)
C4 0.0284(5) 0.0295(6) 0.0217(5) -0.0073(4) 0.0011(4) -0.0154(5)
C3 0.0281(5) 0.0281(5) 0.0215(5) -0.0069(4) 0.0007(4) -0.0146(4)
C2 0.0266(5) 0.0276(5) 0.0233(5) -0.0063(4) 0.0010(4) -0.0136(4)
B1 0.0316(6) 0.0283(6) 0.0221(6) -0.0066(5) -0.0012(5) -0.0144(5)
C1_1 0.0351(6) 0.0283(6) 0.0206(5) -0.0054(4) -0.0008(4) -0.0163(5)
C2_1 0.0363(6) 0.0294(6) 0.0243(5) -0.0038(4) -0.0041(4) -0.0165(5)
C3_1 0.0477(7) 0.0307(6) 0.0263(6) -0.0043(4) -0.0072(5) -0.0218(5)
C4_1 0.0507(8) 0.0289(6) 0.0287(6) -0.0101(5) -0.0001(5) -0.0172(5)
C5_1 0.0381(7) 0.0334(6) 0.0356(6) -0.0118(5) 0.0027(5) -0.0141(5)
C6_1 0.0356(6) 0.0334(6) 0.0314(6) -0.0103(5) -0.0001(5) -0.0175(5)
C1_2 0.0273(5) 0.0277(5) 0.0217(5) -0.0085(4) 0.0011(4) -0.0110(4)
C2_2 0.0283(6) 0.0311(6) 0.0292(6) -0.0070(4) 0.0012(4) -0.0139(5)
C3_2 0.0338(6) 0.0318(6) 0.0315(6) -0.0016(5) 0.0015(5) -0.0117(5)
C4_2 0.0334(6) 0.0382(7) 0.0291(6) -0.0065(5) -0.0056(5) -0.0079(5)
C5_2 0.0295(6) 0.0349(6) 0.0369(6) -0.0138(5) -0.0052(5) -0.0105(5)
C6_2 0.0293(6) 0.0277(6) 0.0306(6) -0.0086(4) -0.0012(4) -0.0121(5)
C1_3 0.0253(5) 0.0275(5) 0.0264(5) -0.0093(4) -0.0024(4) -0.0096(4)
C2_3 0.0282(6) 0.0316(6) 0.0266(6) -0.0090(4) -0.0011(4) -0.0111(5)
C3_3 0.0307(6) 0.0416(7) 0.0266(6) -0.0136(5) -0.0038(4) -0.0082(5)
C4_3 0.0339(6) 0.0365(6) 0.0415(7) -0.0203(5) -0.0109(5) -0.0081(5)
C5_3 0.0329(6) 0.0293(6) 0.0431(7) -0.0114(5) -0.0096(5) -0.0118(5)
C6_3 0.0310(6) 0.0279(6) 0.0297(6) -0.0072(4) -0.0043(4) -0.0122(5)
C1_4 0.0276(5) 0.0289(6) 0.0236(5) -0.0062(4) -0.0007(4) -0.0150(5)
C2_4 0.0337(6) 0.0347(6) 0.0227(5) -0.0074(4) -0.0009(4) -0.0131(5)
C3_4 0.0360(7) 0.0347(6) 0.0285(6) -0.0126(5) 0.0013(5) -0.0099(5)
C4_4 0.0326(6) 0.0289(6) 0.0333(6) -0.0060(5) -0.0044(5) -0.0105(5)
C5_4 0.0377(6) 0.0331(6) 0.0255(6) -0.0038(4) -0.0053(5) -0.0157(5)
C6_4 0.0359(6) 0.0324(6) 0.0235(5) -0.0081(4) -0.0020(4) -0.0163(5)
C1_5 0.0336(6) 0.0297(6) 0.0230(5) -0.0075(4) -0.0027(4) -0.0131(5)
N1_5 0.0318(5) 0.0274(5) 0.0228(5) -0.0074(4) -0.0018(4) -0.0144(4)
C2_5 0.0368(7) 0.0361(6) 0.0309(6) -0.0089(5) -0.0079(5) -0.0147(5)
C3_5 0.0331(6) 0.0449(7) 0.0398(7) -0.0135(6) -0.0024(5) -0.0197(6)
C4_5 0.0423(7) 0.0600(9) 0.0298(6) -0.0142(6) 0.0042(5) -0.0311(7)
C5_5 0.0404(7) 0.0464(7) 0.0234(6) -0.0083(5) -0.0012(5) -0.0253(6)

loop_
_atom_type_symbol
_atom_type_description
_atom_type_scat_dispersion_real
_atom_type_scat_dispersion_imag
_atom_type_scat_source
C C 0.0181 0.0091 'International Tables Vol C Tables 4.2.6.8 and 6.1.1.4'
H H 0.0000 0.0000 'International Tables Vol C Tables 4.2.6.8 and 6.1.1.4'
B B 0.0090 0.0039 'International Tables Vol C Tables 4.2.6.8 and 6.1.1.4'
N N 0.0311 0.0180 'International Tables Vol C Tables 4.2.6.8 and 6.1.1.4'
Cl Cl 0.3639 0.7018 'International Tables Vol C Tables 4.2.6.8 and 6.1.1.4'

loop_
_geom_angle_atom_site_label_1
_geom_angle_atom_site_label_2
_geom_angle_atom_site_label_3
_geom_angle
_geom_angle_site_symmetry_1
_geom_angle_site_symmetry_3
_geom_angle_publ_flag
N2 N1 B1 113.30(15) . . ?
N3 N2 N1 177.90(14) . . ?
C2 C1 C1_1 127.04(11) . . ?
C2 C1 B1 107.65(10) . . ?
C1_1 C1 B1 122.82(10) . . ?
C3 C4 C1_4 128.41(10) . . ?
C3 C4 B1 107.51(10) . . ?
C1_4 C4 B1 124.02(10) . . ?
C4 C3 C1_3 125.64(10) . . ?
C4 C3 C2 111.76(10) . . ?
C1_3 C3 C2 122.58(10) . . ?
C1 C2 C1_2 127.15(10) . . ?
C1 C2 C3 111.26(10) . . ?
C1_2 C2 C3 121.56(10) . . ?
N1 B1 N1_5 106.85(11) . . ?
N1 B1 C4 114.12(11) . . ?
N1_5 B1 C4 109.68(9) . . ?
N1 B1 C1 109.67(11) . . ?
N1_5 B1 C1 115.24(9) . . ?
C4 B1 C1 101.47(9) . . ?
N1_5 B1 Cl1 107.1(8) . . ?
C4 B1 Cl1 111.9(7) . . ?
C1 B1 Cl1 111.6(8) . . ?
C2_1 C1_1 C6_1 117.73(11) . . ?
C2_1 C1_1 C1 120.36(11) . . ?
C6_1 C1_1 C1 121.63(10) . . ?
C3_1 C2_1 C1_1 121.12(12) . . ?
C3_1 C2_1 H2_1 119.4 . . ?
C1_1 C2_1 H2_1 119.4 . . ?
C4_1 C3_1 C2_1 120.03(11) . . ?
C4_1 C3_1 H3_1 120.0 . . ?
C2_1 C3_1 H3_1 120.0 . . ?
C3_1 C4_1 C5_1 119.93(11) . . ?
C3_1 C4_1 H4_1 120.0 . . ?
C5_1 C4_1 H4_1 120.0 . . ?
C6_1 C5_1 C4_1 119.94(12) . . ?
C6_1 C5_1 H5_1 120.0 . . ?
C4_1 C5_1 H5_1 120.0 . . ?
C5_1 C6_1 C1_1 121.24(12) . . ?
C5_1 C6_1 H6_1 119.4 . . ?
C1_1 C6_1 H6_1 119.4 . . ?
C6_2 C1_2 C2_2 118.04(11) . . ?
C6_2 C1_2 C2 121.21(10) . . ?
C2_2 C1_2 C2 120.75(10) . . ?
C3_2 C2_2 C1_2 120.74(11) . . ?
C3_2 C2_2 H2_2 119.6 . . ?
C1_2 C2_2 H2_2 119.6 . . ?
C4_2 C3_2 C2_2 120.53(12) . . ?
C4_2 C3_2 H3_2 119.7 . . ?
C2_2 C3_2 H3_2 119.7 . . ?
C3_2 C4_2 C5_2 119.58(12) . . ?
C3_2 C4_2 H4_2 120.2 . . ?
C5_2 C4_2 H4_2 120.2 . . ?
C4_2 C5_2 C6_2 119.90(12) . . ?
C4_2 C5_2 H5_2 120.0 . . ?
C6_2 C5_2 H5_2 120.0 . . ?
C5_2 C6_2 C1_2 121.18(11) . . ?
C5_2 C6_2 H6_2 119.4 . . ?
C1_2 C6_2 H6_2 119.4 . . ?
C2_3 C1_3 C6_3 118.81(10) . . ?
C2_3 C1_3 C3 122.06(10) . . ?
C6_3 C1_3 C3 119.11(10) . . ?
C3_3 C2_3 C1_3 120.40(11) . . ?
C3_3 C2_3 H2_3 119.8 . . ?
C1_3 C2_3 H2_3 119.8 . . ?
C4_3 C3_3 C2_3 120.07(11) . . ?
C4_3 C3_3 H3_3 120.0 . . ?
C2_3 C3_3 H3_3 120.0 . . ?
C5_3 C4_3 C3_3 120.07(11) . . ?
C5_3 C4_3 H4_3 120.0 . . ?
C3_3 C4_3 H4_3 120.0 . . ?
C4_3 C5_3 C6_3 119.79(12) . . ?
C4_3 C5_3 H5_3 120.1 . . ?
C6_3 C5_3 H5_3 120.1 . . ?
C5_3 C6_3 C1_3 120.81(11) . . ?
C5_3 C6_3 H6_3 119.6 . . ?
C1_3 C6_3 H6_3 119.6 . . ?
C2_4 C1_4 C6_4 117.09(11) . . ?
C2_4 C1_4 C4 123.23(10) . . ?
C6_4 C1_4 C4 119.61(10) . . ?
C3_4 C2_4 C1_4 121.45(11) . . ?
C3_4 C2_4 H2_4 119.3 . . ?
C1_4 C2_4 H2_4 119.3 . . ?
C2_4 C3_4 C4_4 120.42(11) . . ?
C2_4 C3_4 H3_4 119.8 . . ?
C4_4 C3_4 H3_4 119.8 . . ?
C5_4 C4_4 C3_4 119.19(11) . . ?
C5_4 C4_4 H4_4 120.4 . . ?
C3_4 C4_4 H4_4 120.4 . . ?
C6_4 C5_4 C4_4 120.32(11) . . ?
C6_4 C5_4 H5_4 119.8 . . ?
C4_4 C5_4 H5_4 119.8 . . ?
C5_4 C6_4 C1_4 121.50(11) . . ?
C5_4 C6_4 H6_4 119.2 . . ?
C1_4 C6_4 H6_4 119.2 . . ?
N1_5 C1_5 C2_5 121.29(11) . . ?
N1_5 C1_5 H1_5 119.4 . . ?
C2_5 C1_5 H1_5 119.4 . . ?
C1_5 N1_5 C5_5 119.47(11) . . ?
C1_5 N1_5 B1 124.20(10) . . ?
C5_5 N1_5 B1 116.29(9) . . ?
C3_5 C2_5 C1_5 119.35(11) . . ?
C3_5 C2_5 H2_5 120.3 . . ?
C1_5 C2_5 H2_5 120.3 . . ?
C2_5 C3_5 C4_5 118.82(12) . . ?
C2_5 C3_5 H3_5 120.6 . . ?
C4_5 C3_5 H3_5 120.6 . . ?
C5_5 C4_5 C3_5 119.34(12) . . ?
C5_5 C4_5 H4_5 120.3 . . ?
C3_5 C4_5 H4_5 120.3 . . ?
N1_5 C5_5 C4_5 121.73(11) . . ?
N1_5 C5_5 H5_5 119.1 . . ?
C4_5 C5_5 H5_5 119.1 . . ?

loop_
_geom_bond_atom_site_label_1
_geom_bond_atom_site_label_2
_geom_bond_distance
_geom_bond_site_symmetry_2
_geom_bond_publ_flag
N1 N2 1.218(2) . ?
N1 B1 1.564(2) . ?
N2 N3 1.1419(16) . ?
Cl1 B1 1.91(2) . ?
C1 C2 1.3586(16) . ?
C1 C1_1 1.4784(15) . ?
C1 B1 1.6178(17) . ?
C4 C3 1.3588(16) . ?
C4 C1_4 1.4729(16) . ?
C4 B1 1.6153(16) . ?
C3 C1_3 1.4849(15) . ?
C3 C2 1.5062(15) . ?
C2 C1_2 1.4838(16) . ?
B1 N1_5 1.5917(16) . ?
C1_1 C2_1 1.4015(16) . ?
C1_1 C6_1 1.4022(18) . ?
C2_1 C3_1 1.3925(17) . ?
C2_1 H2_1 0.9500 . ?
C3_1 C4_1 1.383(2) . ?
C3_1 H3_1 0.9500 . ?
C4_1 C5_1 1.3914(19) . ?
C4_1 H4_1 0.9500 . ?
C5_1 C6_1 1.3873(17) . ?
C5_1 H5_1 0.9500 . ?
C6_1 H6_1 0.9500 . ?
C1_2 C6_2 1.3960(16) . ?
C1_2 C2_2 1.3973(16) . ?
C2_2 C3_2 1.3871(18) . ?
C2_2 H2_2 0.9500 . ?
C3_2 C4_2 1.3830(19) . ?
C3_2 H3_2 0.9500 . ?
C4_2 C5_2 1.3875(19) . ?
C4_2 H4_2 0.9500 . ?
C5_2 C6_2 1.3894(17) . ?
C5_2 H5_2 0.9500 . ?
C6_2 H6_2 0.9500 . ?
C1_3 C2_3 1.3961(16) . ?
C1_3 C6_3 1.3961(17) . ?
C2_3 C3_3 1.3909(17) . ?
C2_3 H2_3 0.9500 . ?
C3_3 C4_3 1.388(2) . ?
C3_3 H3_3 0.9500 . ?
C4_3 C5_3 1.388(2) . ?
C4_3 H4_3 0.9500 . ?
C5_3 C6_3 1.3882(17) . ?
C5_3 H5_3 0.9500 . ?
C6_3 H6_3 0.9500 . ?
C1_4 C2_4 1.4024(16) . ?
C1_4 C6_4 1.4048(16) . ?
C2_4 C3_4 1.3868(18) . ?
C2_4 H2_4 0.9500 . ?
C3_4 C4_4 1.3900(18) . ?
C3_4 H3_4 0.9500 . ?
C4_4 C5_4 1.3883(18) . ?
C4_4 H4_4 0.9500 . ?
C5_4 C6_4 1.3873(18) . ?
C5_4 H5_4 0.9500 . ?
C6_4 H6_4 0.9500 . ?
C1_5 N1_5 1.3440(15) . ?
C1_5 C2_5 1.3857(18) . ?
C1_5 H1_5 0.9500 . ?
N1_5 C5_5 1.3498(16) . ?
C2_5 C3_5 1.3806(19) . ?
C2_5 H2_5 0.9500 . ?
C3_5 C4_5 1.3918(19) . ?
C3_5 H3_5 0.9500 . ?
C4_5 C5_5 1.3684(19) . ?
C4_5 H4_5 0.9500 . ?
C5_5 H5_5 0.9500 . ?
